data_4337243
loop_
_publ_author_name
'Wang, Mei'
'England, Jason'
'Weyherm\"uller, Thomas'
'Wieghardt, Karl'

_publ_section_title
;
 Molecular and Electronic Structures of the Members of the Electron
 Transfer Series [Mn(bpy)3](n) (n = 2+, 1+, 0, 1-) and [Mn(tpy)2](m) (m =
 4+, 3+, 2+, 1+, 0). An Experimental and Density Functional Theory Study.
;
_journal_issue 4
_journal_name_full 'Inorganic chemistry'
_journal_page_first 2276
_journal_page_last 2287
_journal_paper_doi 10.1021/ic4029854
_journal_volume 53
_journal_year 2014
_chemical_compound_source 'tetrahydrofuran, pentane'
_chemical_formula_moiety 'C30 H22 Mn N6'
_chemical_formula_sum 'C30 H22 Mn N6'
_chemical_formula_weight 521.47
_chemical_name_systematic
;
 ?
;
_space_group_crystal_system monoclinic
_space_group_IT_number 14
_space_group_name_Hall '-P 2ybc'
_space_group_name_H-M_alt 'P 1 21/c 1'
_symmetry_space_group_name_Hall '-P 2ybc'
_symmetry_space_group_name_H-M 'P 1 21/c 1'
_atom_sites_solution_hydrogens geom
_audit_block_code WGT-WM-040-01
_audit_creation_date 2013-08-14
_audit_creation_method SHELXL-2013
_cell_angle_alpha 90
_cell_angle_beta 95.479(4)
_cell_angle_gamma 90
_cell_formula_units_Z 8
_cell_length_a 16.321(4)
_cell_length_b 18.167(4)
_cell_length_c 18.187(4)
_cell_measurement_reflns_used 9917
_cell_measurement_temperature 100(2)
_cell_measurement_theta_max 21.9168
_cell_measurement_theta_min 2.2421
_cell_volume 5368(2)
_computing_cell_refinement 'SAINT software (Bruker AXS, 2004)'
_computing_data_collection 'APEX2 (Bruker AXS, 2008)'
_computing_data_reduction 'SAINT software (Bruker AXS, 2004)'
_computing_structure_refinement 'SHELXL-2013 (Sheldrick, 2013)'
_computing_structure_solution 'SHELXS-2013 (Sheldrick, 2013)'
_diffrn_ambient_temperature 100(2)
_diffrn_detector_area_resol_mean 66.67
_diffrn_measured_fraction_theta_full 1.000
_diffrn_measured_fraction_theta_max 0.993
_diffrn_measurement_device_type 'Bruker-AXS Kappa Mach3 APEX-II'
_diffrn_measurement_method 'CCD \f- and \w-scans'
_diffrn_radiation_monochromator 'Incoatec Helios mirrors'
_diffrn_radiation_source '0.2 x 2mm^2^ focus rotating anode'
_diffrn_radiation_type MoK\a
_diffrn_radiation_wavelength 0.71073
_diffrn_reflns_av_R_equivalents 0.0969
_diffrn_reflns_av_unetI/netI 0.0484
_diffrn_reflns_Laue_measured_fraction_full 1.000
_diffrn_reflns_Laue_measured_fraction_max 0.993
_diffrn_reflns_limit_h_max 20
_diffrn_reflns_limit_h_min -20
_diffrn_reflns_limit_k_max 22
_diffrn_reflns_limit_k_min -23
_diffrn_reflns_limit_l_max 23
_diffrn_reflns_limit_l_min -23
_diffrn_reflns_number 113559
_diffrn_reflns_point_group_measured_fraction_full 1.000
_diffrn_reflns_point_group_measured_fraction_max 0.993
_diffrn_reflns_theta_full 25.242
_diffrn_reflns_theta_max 26.807
_diffrn_reflns_theta_min 1.253
_exptl_absorpt_coefficient_mu 0.521
_exptl_absorpt_correction_T_max 0.96946
_exptl_absorpt_correction_T_min 0.85278
_exptl_absorpt_correction_type gaussian
_exptl_absorpt_process_details 'SADABS (Bruker AXS, 2008)'
_exptl_crystal_colour black
_exptl_crystal_density_diffrn 1.291
_exptl_crystal_description prism
_exptl_crystal_F_000 2152
_exptl_crystal_size_max 0.330
_exptl_crystal_size_mid 0.150
_exptl_crystal_size_min 0.060
_refine_diff_density_max 0.426
_refine_diff_density_min -0.548
_refine_diff_density_rms 0.056
_refine_ls_extinction_method none
_refine_ls_goodness_of_fit_ref 1.021
_refine_ls_hydrogen_treatment constr
_refine_ls_matrix_type full
_refine_ls_number_parameters 668
_refine_ls_number_reflns 11407
_refine_ls_number_restraints 0
_refine_ls_restrained_S_all 1.021
_refine_ls_R_factor_all 0.0851
_refine_ls_R_factor_gt 0.0427
_refine_ls_shift/su_max 0.001
_refine_ls_shift/su_mean 0.000
_refine_ls_structure_factor_coef Fsqd
_refine_ls_weighting_details
;
 w=1/[\s^2^(Fo^2^)+(0.0363P)^2^+4.6230P]
 where P=(Fo^2^+2Fc^2^)/3
;
_refine_ls_weighting_scheme calc
_refine_ls_wR_factor_gt 0.0905
_refine_ls_wR_factor_ref 0.1100
_reflns_Friedel_coverage 0.000
_reflns_number_gt 7402
_reflns_number_total 11407
_reflns_threshold_expression 'I > 2\s(I)'
_cod_data_source_file ic4029854_si_002.cif
_cod_data_source_block '[Mn(tpy)2]'
_cod_database_code 4337243
_shelx_space_group_comment
;
The symmetry employed for this shelxl refinement is uniquely defined
by the following loop, which should always be used as a source of
symmetry information in preference to the above space-group names.
They are only intended as comments.
;
_shelx_estimated_absorpt_t_min 0.847
_shelx_estimated_absorpt_t_max 0.969

loop_
_space_group_symop_operation_xyz
'x, y, z'
'-x, y+1/2, -z+1/2'
'-x, -y, -z'
'x, -y-1/2, z-1/2'

loop_
_atom_site_label
_atom_site_type_symbol
_atom_site_fract_x
_atom_site_fract_y
_atom_site_fract_z
_atom_site_U_iso_or_equiv
_atom_site_adp_type
_atom_site_occupancy
_atom_site_site_symmetry_order
_atom_site_calc_flag
_atom_site_refinement_flags_posn
_atom_site_refinement_flags_adp
Mn1 Mn 0.09054(2) 0.19893(2) 0.28259(2) 0.02693(10) Uani 1 1 d . .
N1 N 0.20307(13) 0.13390(11) 0.26072(11) 0.0295(5) Uani 1 1 d . .
C2 C 0.21342(18) 0.06127(15) 0.27309(15) 0.0380(7) Uani 1 1 d . .
H2 H 0.1691 0.0348 0.2908 0.046 Uiso 1 1 calc R U
C3 C 0.28341(19) 0.02288(15) 0.26184(15) 0.0411(7) Uani 1 1 d . .
H3 H 0.2880 -0.0282 0.2728 0.049 Uiso 1 1 calc R U
C4 C 0.34750(18) 0.06115(16) 0.23385(15) 0.0405(7) Uani 1 1 d . .
H4 H 0.3964 0.0361 0.2241 0.049 Uiso 1 1 calc R U
C5 C 0.33974(17) 0.13545(15) 0.22029(14) 0.0353(6) Uani 1 1 d . .
H5 H 0.3830 0.1620 0.2010 0.042 Uiso 1 1 calc R U
C6 C 0.26688(15) 0.17185(14) 0.23535(13) 0.0272(6) Uani 1 1 d . .
C7 C 0.25420(15) 0.25021(14) 0.22781(13) 0.0255(5) Uani 1 1 d . .
C8 C 0.31240(16) 0.29935(15) 0.20460(14) 0.0320(6) Uani 1 1 d . .
H8 H 0.3631 0.2816 0.1900 0.038 Uiso 1 1 calc R U
C9 C 0.29567(16) 0.37366(15) 0.20307(15) 0.0349(6) Uani 1 1 d . .
H9 H 0.3351 0.4075 0.1878 0.042 Uiso 1 1 calc R U
C10 C 0.22101(16) 0.39911(14) 0.22381(14) 0.0308(6) Uani 1 1 d . .
H10 H 0.2088 0.4502 0.2225 0.037 Uiso 1 1 calc R U
C11 C 0.16500(15) 0.34922(13) 0.24632(13) 0.0258(5) Uani 1 1 d . .
N12 N 0.18036(12) 0.27518(11) 0.24894(11) 0.0254(5) Uani 1 1 d . .
C13 C 0.08589(15) 0.37075(14) 0.27257(13) 0.0282(6) Uani 1 1 d . .
C14 C 0.05676(17) 0.44317(15) 0.27096(15) 0.0349(6) Uani 1 1 d . .
H14 H 0.0864 0.4809 0.2489 0.042 Uiso 1 1 calc R U
C15 C -0.01469(18) 0.45934(17) 0.30135(18) 0.0473(8) Uani 1 1 d . .
H15 H -0.0348 0.5084 0.3014 0.057 Uiso 1 1 calc R U
C16 C -0.05752(19) 0.40236(17) 0.33231(18) 0.0496(8) Uani 1 1 d . .
H16 H -0.1067 0.4121 0.3546 0.060 Uiso 1 1 calc R U
C17 C -0.02718(17) 0.33244(16) 0.32980(16) 0.0399(7) Uani 1 1 d . .
H17 H -0.0575 0.2937 0.3495 0.048 Uiso 1 1 calc R U
N18 N 0.04305(13) 0.31555(12) 0.30100(11) 0.0301(5) Uani 1 1 d . .
N21 N 0.01525(12) 0.19504(11) 0.16909(11) 0.0277(5) Uani 1 1 d . .
C22 C 0.04103(17) 0.21948(14) 0.10581(14) 0.0335(6) Uani 1 1 d . .
H22 H 0.0945 0.2403 0.1072 0.040 Uiso 1 1 calc R U
C23 C -0.00584(17) 0.21603(15) 0.03898(14) 0.0347(6) Uani 1 1 d . .
H23 H 0.0148 0.2340 -0.0047 0.042 Uiso 1 1 calc R U
C24 C -0.08378(17) 0.18585(15) 0.03684(15) 0.0357(6) Uani 1 1 d . .
H24 H -0.1175 0.1823 -0.0086 0.043 Uiso 1 1 calc R U
C25 C -0.11182(17) 0.16097(14) 0.10127(14) 0.0330(6) Uani 1 1 d . .
H25 H -0.1653 0.1401 0.1007 0.040 Uiso 1 1 calc R U
C26 C -0.06171(15) 0.16643(13) 0.16719(13) 0.0262(5) Uani 1 1 d . .
C27 C -0.08603(15) 0.14241(13) 0.23907(13) 0.0266(6) Uani 1 1 d . .
C28 C -0.16554(16) 0.12203(14) 0.25004(14) 0.0312(6) Uani 1 1 d . .
H28 H -0.2078 0.1233 0.2104 0.037 Uiso 1 1 calc R U
C29 C -0.18279(16) 0.09934(14) 0.32079(15) 0.0330(6) Uani 1 1 d . .
H29 H -0.2369 0.0849 0.3296 0.040 Uiso 1 1 calc R U
C30 C -0.12055(16) 0.09836(14) 0.37700(14) 0.0312(6) Uani 1 1 d . .
H30 H -0.1314 0.0823 0.4248 0.037 Uiso 1 1 calc R U
C31 C -0.04119(16) 0.12088(13) 0.36430(13) 0.0274(6) Uani 1 1 d . .
N32 N -0.02355(12) 0.14294(11) 0.29468(11) 0.0258(5) Uani 1 1 d . .
C33 C 0.02607(16) 0.12719(13) 0.42050(14) 0.0281(6) Uani 1 1 d . .
C34 C 0.02510(17) 0.09843(14) 0.49221(14) 0.0323(6) Uani 1 1 d . .
H34 H -0.0214 0.0714 0.5047 0.039 Uiso 1 1 calc R U
C35 C 0.09028(17) 0.10888(15) 0.54406(14) 0.0352(6) Uani 1 1 d . .
H35 H 0.0895 0.0894 0.5925 0.042 Uiso 1 1 calc R U
C36 C 0.15824(17) 0.14879(15) 0.52467(14) 0.0343(6) Uani 1 1 d . .
H36 H 0.2040 0.1580 0.5598 0.041 Uiso 1 1 calc R U
C37 C 0.15701(17) 0.17430(15) 0.45366(15) 0.0339(6) Uani 1 1 d . .
H37 H 0.2036 0.2010 0.4407 0.041 Uiso 1 1 calc R U
N38 N 0.09401(13) 0.16401(12) 0.40087(11) 0.0294(5) Uani 1 1 d . .
Mn2 Mn 0.37588(2) 0.79367(2) 0.42807(2) 0.02949(10) Uani 1 1 d . .
N41 N 0.26257(14) 0.85986(12) 0.40363(12) 0.0337(5) Uani 1 1 d . .
C42 C 0.19541(17) 0.83693(16) 0.36107(15) 0.0374(7) Uani 1 1 d . .
H42 H 0.1987 0.7918 0.3352 0.045 Uiso 1 1 calc R U
C43 C 0.12237(18) 0.87494(16) 0.35289(16) 0.0415(7) Uani 1 1 d . .
H43 H 0.0759 0.8562 0.3233 0.050 Uiso 1 1 calc R U
C44 C 0.11922(19) 0.94219(16) 0.38974(16) 0.0427(7) Uani 1 1 d . .
H44 H 0.0704 0.9709 0.3842 0.051 Uiso 1 1 calc R U
C45 C 0.18569(18) 0.96661(16) 0.43343(16) 0.0403(7) Uani 1 1 d . .
H45 H 0.1833 1.0124 0.4585 0.048 Uiso 1 1 calc R U
C46 C 0.25806(17) 0.92420(14) 0.44165(15) 0.0353(6) Uani 1 1 d . .
C47 C 0.33100(18) 0.94284(15) 0.48964(15) 0.0369(7) Uani 1 1 d . .
C48 C 0.3418(2) 1.00772(16) 0.53107(17) 0.0467(8) Uani 1 1 d . .
H48 H 0.2995 1.0439 0.5284 0.056 Uiso 1 1 calc R U
C49 C 0.4137(2) 1.01892(18) 0.57572(18) 0.0535(9) Uani 1 1 d . .
H49 H 0.4216 1.0633 0.6031 0.064 Uiso 1 1 calc R U
C50 C 0.4742(2) 0.96555(18) 0.58064(16) 0.0481(8) Uani 1 1 d . .
H50 H 0.5233 0.9724 0.6123 0.058 Uiso 1 1 calc R U
C51 C 0.46270(18) 0.90152(16) 0.53873(15) 0.0396(7) Uani 1 1 d . .
N52 N 0.39239(14) 0.89066(12) 0.49267(12) 0.0341(5) Uani 1 1 d . .
C53 C 0.52259(17) 0.84321(17) 0.53765(14) 0.0395(7) Uani 1 1 d . .
C54 C 0.59399(19) 0.8378(2) 0.58735(17) 0.0499(8) Uani 1 1 d . .
H54 H 0.6074 0.8756 0.6225 0.060 Uiso 1 1 calc R U
C55 C 0.64374(19) 0.7776(2) 0.58447(17) 0.0566(10) Uani 1 1 d . .
H55 H 0.6903 0.7724 0.6197 0.068 Uiso 1 1 calc R U
C56 C 0.62723(19) 0.7248(2) 0.53135(18) 0.0577(9) Uani 1 1 d . .
H56 H 0.6627 0.6838 0.5276 0.069 Uiso 1 1 calc R U
C57 C 0.55648(18) 0.73366(19) 0.48302(17) 0.0492(8) Uani 1 1 d . .
H57 H 0.5445 0.6977 0.4456 0.059 Uiso 1 1 calc R U
N58 N 0.50459(14) 0.79000(14) 0.48647(12) 0.0388(6) Uani 1 1 d . .
N61 N 0.31558(13) 0.72266(12) 0.50879(12) 0.0311(5) Uani 1 1 d . .
C62 C 0.29183(17) 0.74605(17) 0.57321(15) 0.0377(7) Uani 1 1 d . .
H62 H 0.2927 0.7975 0.5828 0.045 Uiso 1 1 calc R U
C63 C 0.26624(17) 0.69972(18) 0.62639(16) 0.0422(7) Uani 1 1 d . .
H63 H 0.2492 0.7184 0.6713 0.051 Uiso 1 1 calc R U
C64 C 0.26625(17) 0.62486(17) 0.61191(17) 0.0424(7) Uani 1 1 d . .
H64 H 0.2510 0.5910 0.6480 0.051 Uiso 1 1 calc R U
C65 C 0.28818(16) 0.59966(16) 0.54591(16) 0.0404(7) Uani 1 1 d . .
H65 H 0.2867 0.5484 0.5354 0.048 Uiso 1 1 calc R U
C66 C 0.31277(15) 0.64957(15) 0.49380(15) 0.0324(6) Uani 1 1 d . .
C67 C 0.33797(16) 0.62894(14) 0.42183(15) 0.0330(6) Uani 1 1 d . .
C68 C 0.33164(17) 0.55875(15) 0.39266(17) 0.0410(7) Uani 1 1 d . .
H68 H 0.3092 0.5201 0.4197 0.049 Uiso 1 1 calc R U
C69 C 0.35843(18) 0.54472(16) 0.32300(17) 0.0428(7) Uani 1 1 d . .
H69 H 0.3548 0.4965 0.3027 0.051 Uiso 1 1 calc R U
C70 C 0.39020(17) 0.60203(16) 0.28420(16) 0.0390(7) Uani 1 1 d . .
H70 H 0.4091 0.5933 0.2372 0.047 Uiso 1 1 calc R U
C71 C 0.39424(15) 0.67234(15) 0.31452(14) 0.0313(6) Uani 1 1 d . .
N72 N 0.36822(13) 0.68608(11) 0.38307(11) 0.0299(5) Uani 1 1 d . .
C73 C 0.42361(15) 0.73674(15) 0.27849(14) 0.0305(6) Uani 1 1 d . .
C74 C 0.45670(16) 0.73561(16) 0.20998(15) 0.0382(7) Uani 1 1 d . .
H74 H 0.4617 0.6903 0.1847 0.046 Uiso 1 1 calc R U
C75 C 0.48167(17) 0.79966(18) 0.17977(16) 0.0430(7) Uani 1 1 d . .
H75 H 0.5040 0.7991 0.1334 0.052 Uiso 1 1 calc R U
C76 C 0.47433(17) 0.86548(17) 0.21707(16) 0.0417(7) Uani 1 1 d . .
H76 H 0.4911 0.9106 0.1969 0.050 Uiso 1 1 calc R U
C77 C 0.44209(16) 0.86353(16) 0.28400(15) 0.0363(6) Uani 1 1 d . .
H77 H 0.4369 0.9086 0.3097 0.044 Uiso 1 1 calc R U
N78 N 0.41746(13) 0.80131(12) 0.31522(11) 0.0319(5) Uani 1 1 d . .

loop_
_atom_site_aniso_label
_atom_site_aniso_U_11
_atom_site_aniso_U_22
_atom_site_aniso_U_33
_atom_site_aniso_U_23
_atom_site_aniso_U_13
_atom_site_aniso_U_12
Mn1 0.0257(2) 0.0283(2) 0.0267(2) 0.00221(16) 0.00219(15) -0.00613(17)
N1 0.0331(12) 0.0274(11) 0.0274(11) 0.0015(9) -0.0001(9) -0.0013(9)
C2 0.0472(18) 0.0306(15) 0.0350(16) 0.0039(12) -0.0024(13) -0.0025(13)
C3 0.056(2) 0.0282(15) 0.0368(16) -0.0007(12) -0.0058(14) 0.0074(14)
C4 0.0428(17) 0.0404(17) 0.0372(16) -0.0057(13) -0.0018(13) 0.0117(14)
C5 0.0348(16) 0.0379(15) 0.0327(15) -0.0009(12) 0.0009(12) 0.0027(12)
C6 0.0271(14) 0.0320(14) 0.0219(13) -0.0002(10) -0.0005(10) 0.0001(11)
C7 0.0223(13) 0.0306(13) 0.0229(13) -0.0007(10) -0.0016(10) -0.0026(10)
C8 0.0249(13) 0.0377(15) 0.0338(14) -0.0020(12) 0.0044(11) -0.0044(12)
C9 0.0325(15) 0.0331(15) 0.0403(16) -0.0014(12) 0.0089(12) -0.0096(12)
C10 0.0333(15) 0.0283(13) 0.0300(14) -0.0020(11) -0.0012(11) -0.0056(11)
C11 0.0271(14) 0.0281(13) 0.0215(12) -0.0008(10) -0.0021(10) -0.0042(11)
N12 0.0242(11) 0.0265(11) 0.0253(11) 0.0001(8) 0.0008(9) -0.0027(9)
C13 0.0255(13) 0.0318(14) 0.0264(13) -0.0023(11) -0.0015(11) -0.0030(11)
C14 0.0319(15) 0.0296(14) 0.0430(16) -0.0039(12) 0.0020(12) -0.0022(12)
C15 0.0406(18) 0.0382(17) 0.064(2) -0.0105(15) 0.0080(15) 0.0049(14)
C16 0.0371(17) 0.0478(19) 0.067(2) -0.0105(16) 0.0208(15) 0.0042(14)
C17 0.0338(16) 0.0424(17) 0.0453(17) -0.0060(13) 0.0132(13) -0.0064(13)
N18 0.0269(12) 0.0351(12) 0.0285(11) -0.0014(9) 0.0035(9) -0.0045(9)
N21 0.0286(11) 0.0269(11) 0.0278(11) 0.0026(9) 0.0025(9) -0.0033(9)
C22 0.0338(15) 0.0342(15) 0.0327(15) 0.0049(12) 0.0032(12) -0.0032(12)
C23 0.0401(16) 0.0349(15) 0.0291(14) 0.0045(11) 0.0035(12) -0.0022(12)
C24 0.0372(16) 0.0373(16) 0.0308(14) 0.0014(12) -0.0056(12) 0.0018(12)
C25 0.0301(15) 0.0343(15) 0.0339(15) 0.0020(12) -0.0011(12) -0.0041(12)
C26 0.0282(14) 0.0225(12) 0.0275(13) -0.0004(10) -0.0002(11) -0.0002(10)
C27 0.0279(14) 0.0218(12) 0.0298(14) -0.0025(10) 0.0017(11) -0.0009(10)
C28 0.0274(14) 0.0307(14) 0.0347(15) -0.0042(11) -0.0009(11) -0.0030(11)
C29 0.0297(14) 0.0326(14) 0.0378(15) -0.0047(12) 0.0085(12) -0.0085(11)
C30 0.0340(15) 0.0311(14) 0.0296(14) -0.0007(11) 0.0086(12) -0.0043(11)
C31 0.0337(15) 0.0222(13) 0.0269(13) -0.0002(10) 0.0059(11) -0.0035(11)
N32 0.0280(11) 0.0259(11) 0.0231(11) -0.0003(8) 0.0001(9) -0.0043(9)
C33 0.0311(14) 0.0245(13) 0.0292(14) -0.0012(10) 0.0049(11) -0.0015(11)
C34 0.0383(16) 0.0302(14) 0.0293(14) 0.0006(11) 0.0070(12) -0.0034(12)
C35 0.0447(17) 0.0359(15) 0.0250(14) 0.0010(11) 0.0032(12) 0.0039(13)
C36 0.0327(15) 0.0378(15) 0.0313(15) -0.0016(12) -0.0032(12) 0.0055(12)
C37 0.0280(15) 0.0390(15) 0.0344(15) -0.0001(12) 0.0013(12) -0.0014(12)
N38 0.0264(12) 0.0326(12) 0.0287(12) 0.0012(9) 0.0004(9) -0.0033(9)
Mn2 0.0289(2) 0.0322(2) 0.0276(2) -0.00602(17) 0.00343(17) -0.00478(17)
N41 0.0385(13) 0.0300(12) 0.0335(12) -0.0007(10) 0.0085(10) -0.0038(10)
C42 0.0384(17) 0.0359(15) 0.0382(16) 0.0005(12) 0.0048(13) -0.0029(13)
C43 0.0354(16) 0.0459(17) 0.0439(17) 0.0077(14) 0.0072(13) -0.0007(13)
C44 0.0452(18) 0.0420(17) 0.0439(17) 0.0122(14) 0.0197(14) 0.0083(14)
C45 0.0511(19) 0.0325(15) 0.0402(16) 0.0031(13) 0.0184(14) 0.0027(14)
C46 0.0450(17) 0.0297(14) 0.0336(15) 0.0016(12) 0.0166(13) -0.0060(12)
C47 0.0467(18) 0.0325(15) 0.0337(15) -0.0020(12) 0.0158(13) -0.0095(13)
C48 0.053(2) 0.0382(17) 0.0527(19) -0.0118(14) 0.0233(16) -0.0126(14)
C49 0.059(2) 0.0507(19) 0.055(2) -0.0231(16) 0.0248(17) -0.0257(17)
C50 0.0490(19) 0.060(2) 0.0376(17) -0.0165(15) 0.0147(14) -0.0241(16)
C51 0.0431(17) 0.0466(17) 0.0308(15) -0.0050(13) 0.0124(13) -0.0185(14)
N52 0.0366(13) 0.0386(13) 0.0278(12) -0.0050(10) 0.0063(10) -0.0126(11)
C53 0.0320(16) 0.0612(19) 0.0261(14) -0.0067(13) 0.0067(12) -0.0183(14)
C54 0.0381(18) 0.074(2) 0.0375(17) -0.0053(16) 0.0064(14) -0.0201(17)
C55 0.0290(16) 0.102(3) 0.0394(19) -0.0045(18) 0.0060(14) -0.0127(18)
C56 0.0303(17) 0.091(3) 0.052(2) -0.0002(19) 0.0049(15) 0.0092(17)
C57 0.0328(17) 0.072(2) 0.0433(18) -0.0094(16) 0.0067(14) 0.0013(16)
N58 0.0318(13) 0.0549(15) 0.0307(12) -0.0042(11) 0.0074(10) -0.0043(12)
N61 0.0278(12) 0.0346(12) 0.0310(12) -0.0024(10) 0.0026(9) -0.0033(9)
C62 0.0348(16) 0.0485(17) 0.0300(15) -0.0013(13) 0.0036(12) -0.0065(13)
C63 0.0329(16) 0.061(2) 0.0326(15) -0.0008(14) 0.0036(12) -0.0078(15)
C64 0.0285(15) 0.0542(19) 0.0442(17) 0.0128(14) 0.0018(13) -0.0084(13)
C65 0.0294(15) 0.0391(16) 0.0529(19) 0.0058(14) 0.0056(13) -0.0044(12)
C66 0.0205(13) 0.0351(15) 0.0410(16) 0.0016(12) 0.0003(11) -0.0030(11)
C67 0.0265(14) 0.0312(14) 0.0416(16) -0.0027(12) 0.0041(12) -0.0030(11)
C68 0.0333(16) 0.0333(15) 0.0564(19) -0.0017(14) 0.0044(14) -0.0046(12)
C69 0.0400(17) 0.0341(16) 0.0536(19) -0.0149(14) 0.0015(14) -0.0013(13)
C70 0.0306(15) 0.0444(17) 0.0417(17) -0.0129(13) 0.0011(13) 0.0025(13)
C71 0.0217(13) 0.0392(15) 0.0324(14) -0.0067(12) -0.0012(11) 0.0023(11)
N72 0.0259(11) 0.0328(12) 0.0307(12) -0.0030(9) 0.0015(9) -0.0028(9)
C73 0.0216(13) 0.0405(15) 0.0285(14) -0.0019(12) -0.0020(11) 0.0040(11)
C74 0.0313(15) 0.0473(17) 0.0358(16) -0.0054(13) 0.0024(12) 0.0066(13)
C75 0.0340(16) 0.061(2) 0.0354(16) 0.0066(15) 0.0086(12) 0.0092(15)
C76 0.0339(16) 0.0504(18) 0.0416(17) 0.0124(14) 0.0071(13) 0.0036(14)
C77 0.0303(15) 0.0390(16) 0.0391(16) 0.0011(13) 0.0006(12) 0.0003(12)
N78 0.0278(12) 0.0357(12) 0.0320(12) -0.0031(10) 0.0015(9) -0.0007(10)

loop_
_atom_type_symbol
_atom_type_description
_atom_type_scat_dispersion_real
_atom_type_scat_dispersion_imag
_atom_type_scat_source
C C 0.0033 0.0016 'International Tables Vol C Tables 4.2.6.8 and 6.1.1.4'
H H 0.0000 0.0000 'International Tables Vol C Tables 4.2.6.8 and 6.1.1.4'
N N 0.0061 0.0033 'International Tables Vol C Tables 4.2.6.8 and 6.1.1.4'
Mn Mn 0.3368 0.7283 'International Tables Vol C Tables 4.2.6.8 and 6.1.1.4'
O O 0.0106 0.0060 'International Tables Vol C Tables 4.2.6.8 and 6.1.1.4'

loop_
_exptl_crystal_face_index_h
_exptl_crystal_face_index_k
_exptl_crystal_face_index_l
_exptl_crystal_face_perp_dist
0.00 1.00 0.00 0.2000
0.00 -1.00 0.00 0.1300
1.00 0.00 0.00 0.0700
-1.00 0.00 0.00 0.0800
0.00 0.00 1.00 0.0300
0.00 0.00 -1.00 0.0300
1.00 2.00 0.00 0.1800
-1.00 1.00 0.00 0.1700

loop_
_geom_angle_atom_site_label_1
_geom_angle_atom_site_label_2
_geom_angle_atom_site_label_3
_geom_angle
N12 Mn1 N32 162.73(8)
N12 Mn1 N38 120.09(8)
N32 Mn1 N38 73.17(8)
N12 Mn1 N1 72.40(8)
N32 Mn1 N1 119.91(8)
N38 Mn1 N1 94.29(8)
N12 Mn1 N18 72.24(7)
N32 Mn1 N18 96.55(8)
N38 Mn1 N18 95.71(8)
N1 Mn1 N18 143.53(8)
N12 Mn1 N21 94.86(7)
N32 Mn1 N21 71.56(7)
N38 Mn1 N21 144.69(7)
N1 Mn1 N21 101.55(8)
N18 Mn1 N21 90.02(7)
C2 N1 C6 117.6(2)
C2 N1 Mn1 125.19(19)
C6 N1 Mn1 117.14(16)
N1 C2 C3 124.5(3)
C2 C3 C4 117.8(3)
C5 C4 C3 119.7(3)
C4 C5 C6 119.3(3)
N1 C6 C5 120.9(2)
N1 C6 C7 115.0(2)
C5 C6 C7 124.1(2)
N12 C7 C8 120.8(2)
N12 C7 C6 114.8(2)
C8 C7 C6 124.3(2)
C9 C8 C7 119.5(2)
C8 C9 C10 119.9(2)
C11 C10 C9 119.1(2)
N12 C11 C10 122.2(2)
N12 C11 C13 114.4(2)
C10 C11 C13 123.3(2)
C11 N12 C7 118.5(2)
C11 N12 Mn1 121.07(16)
C7 N12 Mn1 120.44(16)
N18 C13 C14 121.2(2)
N18 C13 C11 115.4(2)
C14 C13 C11 123.4(2)
C15 C14 C13 119.6(3)
C14 C15 C16 118.8(3)
C17 C16 C15 118.6(3)
N18 C17 C16 123.5(3)
C17 N18 C13 118.2(2)
C17 N18 Mn1 125.63(18)
C13 N18 Mn1 115.79(16)
C22 N21 C26 118.1(2)
C22 N21 Mn1 125.21(17)
C26 N21 Mn1 116.65(15)
N21 C22 C23 123.5(2)
C22 C23 C24 118.4(2)
C25 C24 C23 119.1(3)
C24 C25 C26 119.7(2)
N21 C26 C25 121.1(2)
N21 C26 C27 114.8(2)
C25 C26 C27 124.1(2)
N32 C27 C28 122.7(2)
N32 C27 C26 114.3(2)
C28 C27 C26 123.1(2)
C27 C28 C29 118.9(2)
C30 C29 C28 119.2(2)
C29 C30 C31 120.3(2)
N32 C31 C30 120.8(2)
N32 C31 C33 114.7(2)
C30 C31 C33 124.4(2)
C27 N32 C31 118.0(2)
C27 N32 Mn1 121.33(16)
C31 N32 Mn1 119.21(16)
N38 C33 C34 120.2(2)
N38 C33 C31 115.9(2)
C34 C33 C31 123.8(2)
C35 C34 C33 120.8(2)
C34 C35 C36 118.8(2)
C37 C36 C35 118.2(3)
N38 C37 C36 124.4(3)
C37 N38 C33 117.5(2)
C37 N38 Mn1 126.26(17)
C33 N38 Mn1 116.21(16)
N72 Mn2 N52 168.67(9)
N72 Mn2 N41 113.96(8)
N52 Mn2 N41 73.71(9)
N72 Mn2 N78 73.34(8)
N52 Mn2 N78 115.15(8)
N41 Mn2 N78 95.93(8)
N72 Mn2 N61 73.13(8)
N52 Mn2 N61 98.93(8)
N41 Mn2 N61 91.91(8)
N78 Mn2 N61 145.88(8)
N72 Mn2 N58 99.91(9)
N52 Mn2 N58 72.62(9)
N41 Mn2 N58 146.11(9)
N78 Mn2 N58 94.79(8)
N61 Mn2 N58 96.96(8)
C42 N41 C46 118.5(2)
C42 N41 Mn2 124.46(18)
C46 N41 Mn2 116.61(18)
N41 C42 C43 123.9(3)
C42 C43 C44 117.3(3)
C45 C44 C43 120.2(3)
C44 C45 C46 120.0(3)
N41 C46 C45 120.1(3)
N41 C46 C47 115.2(2)
C45 C46 C47 124.8(3)
N52 C47 C48 120.3(3)
N52 C47 C46 114.6(2)
C48 C47 C46 125.1(3)
C49 C48 C47 119.8(3)
C48 C49 C50 119.9(3)
C49 C50 C51 119.5(3)
N52 C51 C50 121.1(3)
N52 C51 C53 114.5(2)
C50 C51 C53 124.3(3)
C51 N52 C47 119.3(2)
C51 N52 Mn2 120.90(19)
C47 N52 Mn2 119.77(18)
N58 C53 C54 120.2(3)
N58 C53 C51 115.5(3)
C54 C53 C51 124.2(3)
C55 C54 C53 119.3(3)
C54 C55 C56 120.7(3)
C55 C56 C57 117.4(3)
N58 C57 C56 123.4(3)
C57 N58 C53 118.9(3)
C57 N58 Mn2 124.4(2)
C53 N58 Mn2 115.62(19)
C62 N61 C66 118.7(2)
C62 N61 Mn2 124.79(18)
C66 N61 Mn2 116.03(17)
N61 C62 C63 123.6(3)
C62 C63 C64 117.4(3)
C65 C64 C63 120.1(3)
C64 C65 C66 119.7(3)
N61 C66 C65 120.4(3)
N61 C66 C67 115.2(2)
C65 C66 C67 124.5(3)
N72 C67 C68 121.2(3)
N72 C67 C66 114.4(2)
C68 C67 C66 124.4(3)
C67 C68 C69 119.8(3)
C70 C69 C68 119.2(3)
C69 C70 C71 119.6(3)
N72 C71 C70 121.2(3)
N72 C71 C73 114.1(2)
C70 C71 C73 124.7(2)
C67 N72 C71 119.0(2)
C67 N72 Mn2 120.69(17)
C71 N72 Mn2 120.33(17)
N78 C73 C74 120.1(2)
N78 C73 C71 115.6(2)
C74 C73 C71 124.3(2)
C75 C74 C73 120.0(3)
C74 C75 C76 119.7(3)
C77 C76 C75 118.1(3)
N78 C77 C76 123.5(3)
C77 N78 C73 118.7(2)
C77 N78 Mn2 124.87(18)
C73 N78 Mn2 116.28(17)

loop_
_geom_bond_atom_site_label_1
_geom_bond_atom_site_label_2
_geom_bond_distance
Mn1 N12 2.148(2)
Mn1 N32 2.151(2)
Mn1 N38 2.238(2)
Mn1 N1 2.251(2)
Mn1 N18 2.291(2)
Mn1 N21 2.300(2)
N1 C2 1.346(3)
N1 C6 1.365(3)
C2 C3 1.370(4)
C3 C4 1.392(4)
C4 C5 1.376(4)
C5 C6 1.410(4)
C6 C7 1.443(3)
C7 N12 1.376(3)
C7 C8 1.398(3)
C8 C9 1.377(4)
C9 C10 1.389(4)
C10 C11 1.377(3)
C11 N12 1.368(3)
C11 C13 1.472(3)
C13 N18 1.353(3)
C13 C14 1.398(4)
C14 C15 1.369(4)
C15 C16 1.397(4)
C16 C17 1.366(4)
C17 N18 1.341(3)
N21 C22 1.338(3)
N21 C26 1.357(3)
C22 C23 1.374(4)
C23 C24 1.382(4)
C24 C25 1.374(4)
C25 C26 1.389(3)
C26 C27 1.468(3)
C27 N32 1.366(3)
C27 C28 1.382(3)
C28 C29 1.405(4)
C29 C30 1.371(4)
C30 C31 1.398(3)
C31 N32 1.384(3)
C31 C33 1.431(4)
C33 N38 1.371(3)
C33 C34 1.406(3)
C34 C35 1.366(4)
C35 C36 1.398(4)
C36 C37 1.370(4)
C37 N38 1.351(3)
Mn2 N72 2.118(2)
Mn2 N52 2.121(2)
Mn2 N41 2.215(2)
Mn2 N78 2.227(2)
Mn2 N61 2.250(2)
Mn2 N58 2.263(2)
N41 C42 1.346(3)
N41 C46 1.364(3)
C42 C43 1.373(4)
C43 C44 1.397(4)
C44 C45 1.357(4)
C45 C46 1.406(4)
C46 C47 1.447(4)
C47 N52 1.377(4)
C47 C48 1.401(4)
C48 C49 1.377(5)
C49 C50 1.382(5)
C50 C51 1.394(4)
C51 N52 1.369(4)
C51 C53 1.443(4)
C53 N58 1.355(3)
C53 C54 1.408(4)
C54 C55 1.366(5)
C55 C56 1.370(5)
C56 C57 1.392(4)
C57 N58 1.334(4)
N61 C62 1.338(3)
N61 C66 1.356(3)
C62 C63 1.377(4)
C63 C64 1.385(4)
C64 C65 1.364(4)
C65 C66 1.398(4)
C66 C67 1.458(4)
C67 N72 1.373(3)
C67 C68 1.381(4)
C68 C69 1.403(4)
C69 C70 1.386(4)
C70 C71 1.390(4)
C71 N72 1.378(3)
C71 C73 1.445(4)
C73 N78 1.358(3)
C73 C74 1.405(4)
C74 C75 1.366(4)
C75 C76 1.386(4)
C76 C77 1.372(4)
C77 N78 1.344(3)

loop_
_platon_squeeze_void_nr
_platon_squeeze_void_average_x
_platon_squeeze_void_average_y
_platon_squeeze_void_average_z
_platon_squeeze_void_volume
_platon_squeeze_void_count_electrons
_platon_squeeze_void_content
1 -0.012 0.000 0.000 338 117 '3(C4 H8 O)'
2 0.014 0.500 0.500 338 117 '3(C4 H8 O)'
